data_4073177
loop_
_publ_author_name
'Patra, Sanjib K.'
'Bera, Jitendra K.'

_publ_section_title
;
 C&#x2212;C Bond Forming Reaction through Aldol-Type Addition Mediated by
 a [Ru2(CO)4]2+Core
;
_journal_issue 10
_journal_name_full Organometallics
_journal_page_first 2598
_journal_paper_doi 10.1021/om070139j
_journal_volume 26
_journal_year 2007
_chemical_formula_sum 'C30 H14 B2 F8 N4 O6 Ru2'
_chemical_formula_weight 902.21
_chemical_name_systematic
; 
 ? 
;
_space_group_IT_number 15
_symmetry_cell_setting monoclinic
_symmetry_space_group_name_Hall '-C 2yc'
_symmetry_space_group_name_H-M 'C 1 2/c 1'
_atom_sites_solution_hydrogens geom
_atom_sites_solution_primary direct
_atom_sites_solution_secondary difmap
_audit_creation_method SHELXL-97
_cell_angle_alpha 90.000(5)
_cell_angle_beta 121.375(5)
_cell_angle_gamma 90.000(5)
_cell_formula_units_Z 4
_cell_length_a 25.612(5)
_cell_length_b 8.737(5)
_cell_length_c 18.469(5)
_cell_measurement_temperature 100(2)
_cell_volume 3529(2)
_computing_cell_refinement 'Bruker SAINT'
_computing_data_collection 'Bruker APEX'
_computing_data_reduction 'Bruker SAINT'
_computing_molecular_graphics ORTEP
_computing_publication_material ciftab
_computing_structure_refinement 'SHELXL-97 (Sheldrick, 1997)'
_computing_structure_solution 'SHELXS-97 (Sheldrick, 1990)'
_diffrn_ambient_temperature 100(2)
_diffrn_measured_fraction_theta_full 0.995
_diffrn_measured_fraction_theta_max 0.995
_diffrn_measurement_device_type 'Bruker SMART APEX'
_diffrn_measurement_method 'omega scans'
_diffrn_radiation_monochromator graphite
_diffrn_radiation_source 'fine-focus sealed tube'
_diffrn_radiation_type MoK\a
_diffrn_radiation_wavelength 0.71069
_diffrn_reflns_av_R_equivalents 0.0606
_diffrn_reflns_av_sigmaI/netI 0.0730
_diffrn_reflns_limit_h_max 29
_diffrn_reflns_limit_h_min -30
_diffrn_reflns_limit_k_max 9
_diffrn_reflns_limit_k_min -10
_diffrn_reflns_limit_l_max 21
_diffrn_reflns_limit_l_min -19
_diffrn_reflns_number 8764
_diffrn_reflns_theta_full 24.71
_diffrn_reflns_theta_max 24.71
_diffrn_reflns_theta_min 2.51
_exptl_absorpt_coefficient_mu 0.945
_exptl_absorpt_correction_T_max 0.8336
_exptl_absorpt_correction_T_min 0.7981
_exptl_absorpt_correction_type multi-scan
_exptl_absorpt_process_details SADABS
_exptl_crystal_colour yellow
_exptl_crystal_density_diffrn 1.698
_exptl_crystal_density_method 'not measured'
_exptl_crystal_description block
_exptl_crystal_F_000 1760
_exptl_crystal_size_max 0.25
_exptl_crystal_size_mid 0.22
_exptl_crystal_size_min 0.20
_refine_diff_density_max 1.255
_refine_diff_density_min -0.972
_refine_diff_density_rms 0.155
_refine_ls_extinction_method none
_refine_ls_goodness_of_fit_ref 1.041
_refine_ls_hydrogen_treatment constr
_refine_ls_matrix_type full
_refine_ls_number_parameters 227
_refine_ls_number_reflns 2996
_refine_ls_number_restraints 21
_refine_ls_restrained_S_all 1.063
_refine_ls_R_factor_all 0.0815
_refine_ls_R_factor_gt 0.0575
_refine_ls_shift/su_max 0.001
_refine_ls_shift/su_mean 0.000
_refine_ls_structure_factor_coef Fsqd
_refine_ls_weighting_details 'calc w=1/[\s^2^(Fo^2^)+(0.0879P)^2^+9.9167P] where P=(Fo^2^+2Fc^2^)/3'
_refine_ls_weighting_scheme calc
_refine_ls_wR_factor_gt 0.1416
_refine_ls_wR_factor_ref 0.1552
_reflns_number_gt 2234
_reflns_number_total 2996
_reflns_threshold_expression >2sigma(I)
_cod_data_source_file om070139jsi20070307_094107.cif
_cod_data_source_block compound4
_cod_depositor_comments
;
The following automatic conversions were performed:

'_symmetry_cell_setting' value 'Monoclinic' changed to 'monoclinic'
according to /home/saulius/struct/CIF-dictionaries/cif_core.dic
dictionary named 'cif_core.dic' version 2.4.1 from 2010-06-29.

Automatic conversion script
Id: cif_fix_values 1715 2011-07-08 13:25:40Z adriana 
;
_cod_original_sg_symbol_H-M C2/c
_cod_database_code 4073177

loop_
_symmetry_equiv_pos_as_xyz
'x, y, z'
'-x, y, -z+1/2'
'x+1/2, y+1/2, z'
'-x+1/2, y+1/2, -z+1/2'
'-x, -y, -z'
'x, -y, z-1/2'
'-x+1/2, -y+1/2, -z'
'x+1/2, -y+1/2, z-1/2'

loop_
_atom_site_label
_atom_site_type_symbol
_atom_site_fract_x
_atom_site_fract_y
_atom_site_fract_z
_atom_site_U_iso_or_equiv
_atom_site_adp_type
_atom_site_occupancy
_atom_site_symmetry_multiplicity
_atom_site_calc_flag
_atom_site_refinement_flags
_atom_site_disorder_assembly
_atom_site_disorder_group
Ru1 Ru 0.95131(2) 0.11354(6) 0.17385(3) 0.0186(2) Uani 1 1 d . . .
O3 O 0.8653(2) 0.0586(5) 0.0529(3) 0.0264(12) Uani 1 1 d . . .
F13 F 0.2251(2) 0.3472(6) 0.6474(3) 0.0513(13) Uiso 1 1 d D A 1
O1 O 1.0133(2) 0.2733(6) 0.0943(3) 0.0325(13) Uani 1 1 d . . .
F14 F 0.1533(3) 0.5320(7) 0.5987(4) 0.043(2) Uiso 0.746(10) 1 d PD A 1
N2 N 0.9895(2) -0.1039(6) 0.1637(3) 0.0182(12) Uani 1 1 d . . .
N1 N 0.9139(2) -0.0097(6) 0.2379(4) 0.0187(13) Uani 1 1 d . . .
C14 C 1.0794(3) -0.2358(8) 0.1821(4) 0.0226(16) Uani 1 1 d . . .
F11 F 0.2014(4) 0.4730(10) 0.5274(6) 0.063(2) Uiso 0.746(10) 1 d PD A 1
C19 C 0.8866(3) -0.2111(7) 0.0684(5) 0.0213(16) Uani 1 1 d . . .
H19A H 0.8766 -0.2010 0.1132 0.026 Uiso 1 1 calc R . .
H19B H 0.8698 -0.3102 0.0395 0.026 Uiso 1 1 calc R . .
O2 O 0.9141(3) 0.4251(6) 0.2001(4) 0.0380(14) Uani 1 1 d . . .
C20 C 0.8536(3) -0.0808(8) 0.0028(4) 0.0228(16) Uani 1 1 d . B .
C2 C 0.9265(3) 0.3045(8) 0.1888(5) 0.0253(17) Uani 1 1 d . . .
C16 C 1.0407(3) -0.3501(8) 0.1243(5) 0.0274(17) Uani 1 1 d . . .
H16 H 1.0577 -0.4317 0.1091 0.033 Uiso 1 1 calc R . .
C12 C 0.8237(3) -0.1160(9) 0.2277(5) 0.0273(17) Uani 1 1 d . . .
H12 H 0.7810 -0.1075 0.2056 0.033 Uiso 1 1 calc R . .
C13 C 1.1436(3) -0.2325(9) 0.2196(5) 0.0276(18) Uani 1 1 d . . .
H13 H 1.1637 -0.3115 0.2080 0.033 Uiso 1 1 calc R . .
C1 C 0.9892(3) 0.2124(8) 0.1243(5) 0.0240(16) Uani 1 1 d . . .
C18 C 0.9537(3) -0.2165(8) 0.1093(4) 0.0218(16) Uani 1 1 d . . .
C17 C 0.9797(3) -0.3426(8) 0.0909(5) 0.0270(17) Uani 1 1 d . . .
H17 H 0.9541 -0.4222 0.0549 0.032 Uiso 1 1 calc R . .
C15 C 1.0515(3) -0.1175(7) 0.2022(4) 0.0193(15) Uani 1 1 d . . .
F12 F 0.1324(3) 0.3102(9) 0.5324(5) 0.055(2) Uiso 0.746(10) 1 d PD A 1
C11 C 0.8541(3) -0.0085(9) 0.2064(5) 0.0266(17) Uani 1 1 d . . .
H11 H 0.8305 0.0699 0.1672 0.032 Uiso 1 1 calc R . .
B1 B 0.1798(4) 0.4139(8) 0.5743(5) 0.035(2) Uani 1 1 d D . .
C21 C 0.7844(3) -0.1125(10) -0.0463(5) 0.036(2) Uani 1 1 d . . .
C23 C 0.8794(4) -0.0619(10) -0.0553(5) 0.035(2) Uani 1 1 d . . .
C22 C 0.7450(5) 0.0028(14) -0.1100(8) 0.037(3) Uiso 0.70 1 d P B 1
C22A C 0.8635(11) -0.169(3) -0.1143(15) 0.026(5) Uiso 0.30 1 d P B 2
F21 F 0.1878(13) 0.326(3) 0.5143(15) 0.087(10) Uiso 0.254(10) 1 d PD A 2
F22 F 0.2106(7) 0.5358(17) 0.5617(11) 0.022(4) Uiso 0.254(10) 1 d PD A 2
F23 F 0.1182(8) 0.408(4) 0.5376(18) 0.095(10) Uiso 0.254(10) 1 d PD A 2

loop_
_atom_site_aniso_label
_atom_site_aniso_U_11
_atom_site_aniso_U_22
_atom_site_aniso_U_33
_atom_site_aniso_U_23
_atom_site_aniso_U_13
_atom_site_aniso_U_12
Ru1 0.0185(3) 0.0137(3) 0.0197(3) 0.0015(2) 0.0072(3) 0.0009(2)
O3 0.023(3) 0.022(3) 0.020(3) 0.000(2) 0.002(2) 0.005(2)
O1 0.038(3) 0.025(3) 0.037(3) 0.003(2) 0.020(3) -0.004(2)
N2 0.018(3) 0.018(3) 0.015(3) 0.000(2) 0.006(2) -0.003(2)
N1 0.019(3) 0.017(3) 0.018(3) -0.005(2) 0.008(3) -0.001(2)
C14 0.033(4) 0.017(4) 0.017(4) 0.006(3) 0.013(3) 0.004(3)
C19 0.026(4) 0.013(4) 0.025(4) -0.002(3) 0.013(3) -0.005(3)
O2 0.039(3) 0.020(3) 0.045(4) -0.005(3) 0.015(3) 0.004(2)
C20 0.024(4) 0.020(4) 0.021(4) -0.003(3) 0.010(3) -0.005(3)
C2 0.024(4) 0.019(4) 0.031(4) 0.001(3) 0.013(4) 0.000(3)
C16 0.037(5) 0.023(4) 0.023(4) 0.003(3) 0.015(4) 0.003(3)
C12 0.019(4) 0.038(5) 0.024(4) -0.009(4) 0.011(3) -0.007(3)
C13 0.038(5) 0.032(4) 0.026(4) 0.011(3) 0.026(4) 0.012(3)
C1 0.028(4) 0.012(4) 0.027(4) -0.002(3) 0.010(4) 0.002(3)
C18 0.030(4) 0.020(4) 0.017(4) 0.003(3) 0.014(3) -0.005(3)
C17 0.036(4) 0.013(4) 0.026(4) -0.004(3) 0.011(4) 0.000(3)
C15 0.024(4) 0.018(4) 0.016(4) 0.007(3) 0.011(3) 0.002(3)
C11 0.024(4) 0.030(4) 0.022(4) -0.008(3) 0.009(3) -0.005(3)
B1 0.039(5) 0.017(5) 0.030(5) 0.000(4) 0.005(4) -0.006(4)
C21 0.017(4) 0.054(6) 0.031(5) 0.007(4) 0.008(4) -0.002(4)
C23 0.035(5) 0.049(5) 0.025(4) 0.007(4) 0.018(4) -0.001(4)

loop_
_atom_type_symbol
_atom_type_description
_atom_type_scat_dispersion_real
_atom_type_scat_dispersion_imag
_atom_type_scat_source
C C 0.0033 0.0016 'International Tables Vol C Tables 4.2.6.8 and 6.1.1.4'
H H 0.0000 0.0000 'International Tables Vol C Tables 4.2.6.8 and 6.1.1.4'
B B 0.0013 0.0007 'International Tables Vol C Tables 4.2.6.8 and 6.1.1.4'
N N 0.0061 0.0033 'International Tables Vol C Tables 4.2.6.8 and 6.1.1.4'
O O 0.0106 0.0060 'International Tables Vol C Tables 4.2.6.8 and 6.1.1.4'
F F 0.0171 0.0103 'International Tables Vol C Tables 4.2.6.8 and 6.1.1.4'
Ru Ru -1.2594 0.8363 'International Tables Vol C Tables 4.2.6.8 and 6.1.1.4'

loop_
_geom_angle_atom_site_label_1
_geom_angle_atom_site_label_2
_geom_angle_atom_site_label_3
_geom_angle
_geom_angle_site_symmetry_1
_geom_angle_site_symmetry_3
C2 Ru1 C1 87.8(3) . .
C2 Ru1 N1 94.8(3) . .
C1 Ru1 N1 175.6(3) . .
C2 Ru1 N2 174.5(3) . .
C1 Ru1 N2 89.4(2) . .
N1 Ru1 N2 87.7(2) . .
C2 Ru1 O3 96.1(3) . .
C1 Ru1 O3 96.0(3) . .
N1 Ru1 O3 87.3(2) . .
N2 Ru1 O3 88.84(19) . .
C2 Ru1 Ru1 92.8(2) . 2_755
C1 Ru1 Ru1 94.6(2) . 2_755
N1 Ru1 Ru1 81.81(15) . 2_755
N2 Ru1 Ru1 82.73(14) . 2_755
O3 Ru1 Ru1 166.43(13) . 2_755
C20 O3 Ru1 125.8(4) . .
C18 N2 C15 118.4(6) . .
C18 N2 Ru1 122.0(5) . .
C15 N2 Ru1 118.8(4) . .
C11 N1 C15 118.3(6) . 2_755
C11 N1 Ru1 119.8(5) . .
C15 N1 Ru1 120.0(4) 2_755 .
C15 C14 C13 118.4(7) . .
C15 C14 C16 117.5(6) . .
C13 C14 C16 124.1(7) . .
C18 C19 C20 116.1(6) . .
O3 C20 C23 109.4(6) . .
O3 C20 C21 108.4(6) . .
C23 C20 C21 113.0(6) . .
O3 C20 C19 105.5(5) . .
C23 C20 C19 111.5(6) . .
C21 C20 C19 108.7(6) . .
O2 C2 Ru1 176.7(6) . .
C17 C16 C14 119.8(7) . .
C13 C12 C11 118.6(7) 2_755 .
C12 C13 C14 119.6(7) 2_755 .
O1 C1 Ru1 179.3(7) . .
N2 C18 C17 121.1(7) . .
N2 C18 C19 120.9(6) . .
C17 C18 C19 118.0(6) . .
C16 C17 C18 120.4(7) . .
N2 C15 N1 116.7(6) . 2_755
N2 C15 C14 122.5(6) . .
N1 C15 C14 120.8(6) 2_755 .
N1 C11 C12 123.8(7) . .
F11 B1 F23 117.0(15) . .
F11 B1 F13 111.9(7) . .
F23 B1 F13 130.2(15) . .
F11 B1 F12 115.1(8) . .
F23 B1 F12 40.6(13) . .
F13 B1 F12 108.6(6) . .
F11 B1 F22 32.5(7) . .
F23 B1 F22 123.5(16) . .
F13 B1 F22 102.8(8) . .
F12 B1 F22 143.4(10) . .
F11 B1 F14 110.3(7) . .
F23 B1 F14 64.4(15) . .
F13 B1 F14 107.1(6) . .
F12 B1 F14 103.2(7) . .
F22 B1 F14 84.6(8) . .
F11 B1 F21 56.0(12) . .
F23 B1 F21 100.8(19) . .
F13 B1 F21 98.3(13) . .
F12 B1 F21 70.0(12) . .
F22 B1 F21 87.6(14) . .
F14 B1 F21 154.5(13) . .
C22 C21 C20 116.5(8) . .
C22A C23 C20 116.0(12) . .

loop_
_geom_bond_atom_site_label_1
_geom_bond_atom_site_label_2
_geom_bond_distance
_geom_bond_site_symmetry_2
Ru1 C2 1.856(7) .
Ru1 C1 1.858(8) .
Ru1 N1 2.157(6) .
Ru1 N2 2.189(6) .
Ru1 O3 2.224(5) .
Ru1 Ru1 2.6128(12) 2_755
O3 C20 1.464(8) .
F13 B1 1.370(8) .
O1 C1 1.150(8) .
F14 B1 1.429(9) .
N2 C18 1.363(9) .
N2 C15 1.365(8) .
N1 C11 1.325(8) .
N1 C15 1.370(9) 2_755
C14 C15 1.412(9) .
C14 C13 1.413(10) .
C14 C16 1.421(10) .
F11 B1 1.350(9) .
C19 C18 1.473(9) .
C19 C20 1.553(9) .
O2 C2 1.151(8) .
C20 C23 1.533(10) .
C20 C21 1.539(10) .
C16 C17 1.350(10) .
C12 C13 1.355(11) 2_755
C12 C11 1.401(10) .
C13 C12 1.355(11) 2_755
C18 C17 1.418(10) .
C15 N1 1.370(9) 2_755
F12 B1 1.383(9) .
B1 F23 1.354(15) .
B1 F22 1.415(12) .
B1 F21 1.447(14) .
C21 C22 1.477(14) .
C23 C22A 1.33(3) .
